data_4326352
loop_
_publ_author_name
'Hana Va\<nk\'atov\'a'
'Lies Broeckaert'
'Frank De Proft'
'Roman Olejn\'ik'
'Jan Turek'
'Zde\<nka Pad\<elkov\'a'
'Ale\<s R\%u\<zi\<cka'

_publ_section_title
;
 Tetrylenes Chelated by Hybrid Amido-Amino Ligand: Derivatives of
 2-[(N,N-Dimethylamino)methyl]aniline
;
_journal_name_full 'Inorganic Chemistry'
_journal_page_first 9454
_journal_page_last 9464
_journal_paper_doi 10.1021/ic2011056
_journal_volume 50
_journal_year 2011
_chemical_formula_moiety 'C36 H48 N8 Sn4'
_chemical_formula_sum 'C36 H48 N8 Sn4'
_chemical_formula_weight 1067.58
_chemical_name_systematic
; 
 ? 
;
_space_group_IT_number 82
_symmetry_cell_setting tetragonal
_symmetry_space_group_name_Hall 'I -4'
_symmetry_space_group_name_H-M 'I -4'
_atom_sites_solution_hydrogens geom
_atom_sites_solution_primary direct
_atom_sites_solution_secondary difmap
_audit_creation_method SHELXL-97
_cell_angle_alpha 90
_cell_angle_beta 90
_cell_angle_gamma 90
_cell_formula_units_Z 2
_cell_length_a 14.0430(9)
_cell_length_b 14.0430(8)
_cell_length_c 9.6569(7)
_cell_measurement_reflns_used 5451
_cell_measurement_temperature 150(1)
_cell_measurement_theta_max 27.5
_cell_measurement_theta_min 1
_cell_volume 1904.4(2)
_computing_cell_refinement 'COLLECT and DENZO'
_computing_data_collection 'COLLECT (Hooft, 1998) and DENZO (Otwinowski & Minor, 1997)'
_computing_data_reduction 'COLLECT and DENZO'
_computing_molecular_graphics 'PLATON (Spek, 2003)'
_computing_publication_material 'SHELXL-97 (Sheldrick, 1997)'
_computing_structure_refinement 'SHELXL-97 (Sheldrick, 1997)'
_computing_structure_solution 'SIR92 (Altomare et al., 1994)'
_diffrn_ambient_temperature 150(1)
_diffrn_detector_area_resol_mean 9.091
_diffrn_measured_fraction_theta_full 0.997
_diffrn_measured_fraction_theta_max 0.997
_diffrn_measurement_device_type 'Bruker Nonius KappaCCD area detector'
_diffrn_measurement_method '\f and \w scans to fill the Ewald sphere'
_diffrn_radiation_monochromator graphite
_diffrn_radiation_source 'fine-focus sealed tube'
_diffrn_radiation_type MoK\a
_diffrn_radiation_wavelength 0.71073
_diffrn_reflns_av_R_equivalents 0.0298
_diffrn_reflns_av_sigmaI/netI 0.0315
_diffrn_reflns_limit_h_max 17
_diffrn_reflns_limit_h_min -17
_diffrn_reflns_limit_k_max 18
_diffrn_reflns_limit_k_min -16
_diffrn_reflns_limit_l_max 12
_diffrn_reflns_limit_l_min -11
_diffrn_reflns_number 5426
_diffrn_reflns_theta_full 27.52
_diffrn_reflns_theta_max 27.52
_diffrn_reflns_theta_min 2.56
_diffrn_standards_number 0
_exptl_absorpt_coefficient_mu 2.630
_exptl_absorpt_correction_T_max 0.814
_exptl_absorpt_correction_T_min 0.615
_exptl_absorpt_correction_type integration
_exptl_absorpt_process_details
;
gaussian integration (Coppens, 1970)
;
_exptl_crystal_colour colourless
_exptl_crystal_density_diffrn 1.862
_exptl_crystal_description needle
_exptl_crystal_F_000 1040
_exptl_crystal_size_max 0.28
_exptl_crystal_size_mid 0.12
_exptl_crystal_size_min 0.10
_refine_diff_density_max 0.284
_refine_diff_density_min -0.307
_refine_diff_density_rms 0.071
_refine_ls_abs_structure_details 'Flack H D (1983), Acta Cryst. A39, 876-881'
_refine_ls_abs_structure_Flack 0.52(4)
_refine_ls_extinction_method none
_refine_ls_goodness_of_fit_ref 1.079
_refine_ls_hydrogen_treatment constr
_refine_ls_matrix_type full
_refine_ls_number_parameters 109
_refine_ls_number_reflns 2164
_refine_ls_number_restraints 0
_refine_ls_restrained_S_all 1.079
_refine_ls_R_factor_all 0.0276
_refine_ls_R_factor_gt 0.0224
_refine_ls_shift/su_max 0.001
_refine_ls_shift/su_mean 0.000
_refine_ls_structure_factor_coef Fsqd
_refine_ls_weighting_details 'calc w=1/[\s^2^(Fo^2^)+(0.0035P)^2^+4.6216P] where P=(Fo^2^+2Fc^2^)/3'
_refine_ls_weighting_scheme calc
_refine_ls_wR_factor_gt 0.0427
_refine_ls_wR_factor_ref 0.0453
_reflns_number_gt 1986
_reflns_number_total 2164
_reflns_threshold_expression >2sigma(I)
_cod_data_source_file ic2011056_si_001_09.cif
_cod_data_source_block 16
_cod_original_cell_volume 1904.4(4)
_cod_database_code 4326352

loop_
_symmetry_equiv_pos_as_xyz
'x, y, z'
'-x, -y, z'
'y, -x, -z'
'-y, x, -z'
'x+1/2, y+1/2, z+1/2'
'-x+1/2, -y+1/2, z+1/2'
'y+1/2, -x+1/2, -z+1/2'
'-y+1/2, x+1/2, -z+1/2'

loop_
_atom_site_label
_atom_site_type_symbol
_atom_site_fract_x
_atom_site_fract_y
_atom_site_fract_z
_atom_site_U_iso_or_equiv
_atom_site_adp_type
_atom_site_occupancy
_atom_site_symmetry_multiplicity
_atom_site_calc_flag
_atom_site_refinement_flags
Sn1 Sn 0.498189(18) 0.623347(18) 0.37670(3) 0.02133(6) Uani 1 1 d .
N1 N 0.3914(2) 0.5121(2) 0.4014(3) 0.0205(6) Uani 1 1 d .
C6 C 0.3504(3) 0.5110(3) 0.1578(3) 0.0280(10) Uani 1 1 d .
H6 H 0.4117 0.5327 0.1391 0.034 Uiso 1 1 d R
N2 N 0.2443(2) 0.3858(2) 0.5547(3) 0.0279(7) Uani 1 1 d .
C1 C 0.3240(3) 0.4972(3) 0.2967(4) 0.0241(8) Uani 1 1 d .
C9 C 0.1908(4) 0.3721(4) 0.6839(5) 0.0427(12) Uani 1 1 d .
H9A H 0.1329 0.3383 0.6639 0.051 Uiso 1 1 d R
H9B H 0.1756 0.4329 0.7235 0.051 Uiso 1 1 d R
H9C H 0.2283 0.3360 0.7483 0.051 Uiso 1 1 d R
C4 C 0.2001(3) 0.4570(3) 0.0728(4) 0.0318(9) Uani 1 1 d .
H4 H 0.1591 0.4432 -0.0001 0.038 Uiso 1 1 d R
C2 C 0.2307(3) 0.4628(3) 0.3198(4) 0.0252(8) Uani 1 1 d .
C7 C 0.1903(3) 0.4503(3) 0.4633(4) 0.0282(9) Uani 1 1 d .
H7A H 0.1859 0.5122 0.5073 0.034 Uiso 1 1 d R
H7B H 0.1260 0.4257 0.4544 0.034 Uiso 1 1 d R
C3 C 0.1726(3) 0.4415(3) 0.2083(4) 0.0293(9) Uani 1 1 d .
H3 H 0.1126 0.4164 0.2263 0.035 Uiso 1 1 d R
C8 C 0.2622(3) 0.2933(3) 0.4897(5) 0.0398(11) Uani 1 1 d .
H8A H 0.2028 0.2607 0.4763 0.048 Uiso 1 1 d R
H8B H 0.3026 0.2559 0.5487 0.048 Uiso 1 1 d R
H8C H 0.2928 0.3025 0.4019 0.048 Uiso 1 1 d R
C5 C 0.2903(3) 0.4925(3) 0.0487(4) 0.0316(9) Uani 1 1 d .
H5 H 0.3104 0.5047 -0.0413 0.038 Uiso 1 1 d R

loop_
_atom_site_aniso_label
_atom_site_aniso_U_11
_atom_site_aniso_U_22
_atom_site_aniso_U_33
_atom_site_aniso_U_23
_atom_site_aniso_U_13
_atom_site_aniso_U_12
Sn1 0.02344(14) 0.02333(13) 0.01721(9) 0.00167(12) 0.00000(11) -0.00096(11)
N1 0.0200(15) 0.0247(15) 0.0167(13) 0.0010(12) -0.0005(12) 0.0001(12)
C6 0.029(2) 0.032(2) 0.0235(19) 0.0004(17) -0.0006(14) -0.0014(16)
N2 0.0307(19) 0.0246(18) 0.0285(17) 0.0023(14) 0.0013(15) -0.0036(15)
C1 0.027(2) 0.0220(19) 0.0233(18) 0.0003(16) 0.0000(16) 0.0043(18)
C9 0.043(3) 0.052(3) 0.033(2) 0.008(2) 0.010(2) -0.012(2)
C4 0.036(2) 0.029(2) 0.031(2) -0.0049(17) -0.0109(18) 0.0018(18)
C2 0.0218(19) 0.025(2) 0.0285(19) 0.0012(16) -0.0028(16) -0.0026(15)
C7 0.022(2) 0.034(2) 0.030(2) 0.0001(17) 0.0009(16) -0.0026(17)
C3 0.025(2) 0.030(2) 0.033(2) -0.0033(18) -0.0038(17) -0.0021(17)
C8 0.042(3) 0.029(2) 0.048(3) 0.001(2) 0.004(2) -0.004(2)
C5 0.041(2) 0.033(2) 0.0205(18) 0.0000(17) -0.0017(18) 0.0043(19)

loop_
_atom_type_symbol
_atom_type_description
_atom_type_scat_dispersion_real
_atom_type_scat_dispersion_imag
_atom_type_scat_source
C C 0.0033 0.0016 'International Tables Vol C Tables 4.2.6.8 and 6.1.1.4'
H H 0.0000 0.0000 'International Tables Vol C Tables 4.2.6.8 and 6.1.1.4'
N N 0.0061 0.0033 'International Tables Vol C Tables 4.2.6.8 and 6.1.1.4'
Sn Sn -0.6537 1.4246 'International Tables Vol C Tables 4.2.6.8 and 6.1.1.4'

loop_
_exptl_crystal_face_index_h
_exptl_crystal_face_index_k
_exptl_crystal_face_index_l
_exptl_crystal_face_perp_dist
0 1 0 0.035
0 -1 0 0.048
0 0 1 0.138
0 0 -1 0.133
1 0 0 0.058
-1 0 0 0.038

loop_
_geom_angle_atom_site_label_1
_geom_angle_atom_site_label_2
_geom_angle_atom_site_label_3
_geom_angle
_geom_angle_site_symmetry_1
_geom_angle_site_symmetry_3
N1 Sn1 N1 83.42(12) 3_566 .
N1 Sn1 N1 76.93(11) 3_566 2_665
N1 Sn1 N1 82.50(12) . 2_665
N1 Sn1 N2 82.35(11) 3_566 3_566
N1 Sn1 N2 93.95(12) . 3_566
N1 Sn1 N2 159.24(10) 2_665 3_566
C1 N1 Sn1 129.6(2) . 4_656
C1 N1 Sn1 119.6(2) . .
Sn1 N1 Sn1 103.82(12) 4_656 .
C1 N1 Sn1 103.9(2) . 2_665
Sn1 N1 Sn1 94.94(11) 4_656 2_665
Sn1 N1 Sn1 96.28(11) . 2_665
C5 C6 C1 122.9(4) . .
C5 C6 H6 118.7 . .
C1 C6 H6 118.4 . .
C8 N2 C9 109.6(4) . .
C8 N2 C7 112.1(3) . .
C9 N2 C7 109.0(3) . .
C8 N2 Sn1 122.7(3) . 4_656
C9 N2 Sn1 103.6(3) . 4_656
C7 N2 Sn1 98.7(2) . 4_656
N1 C1 C6 119.4(4) . .
N1 C1 C2 124.2(3) . .
C6 C1 C2 116.3(4) . .
N2 C9 H9A 109.1 . .
N2 C9 H9B 109.5 . .
H9A C9 H9B 109.5 . .
N2 C9 H9C 109.8 . .
H9A C9 H9C 109.5 . .
H9B C9 H9C 109.5 . .
C5 C4 C3 118.2(4) . .
C5 C4 H4 121.0 . .
C3 C4 H4 120.8 . .
C3 C2 C1 119.8(4) . .
C3 C2 C7 117.9(4) . .
C1 C2 C7 122.3(3) . .
N2 C7 C2 115.3(3) . .
N2 C7 H7A 108.7 . .
C2 C7 H7A 108.8 . .
N2 C7 H7B 108.2 . .
C2 C7 H7B 108.1 . .
H7A C7 H7B 107.5 . .
C4 C3 C2 122.6(4) . .
C4 C3 H3 119.3 . .
C2 C3 H3 118.1 . .
N2 C8 H8A 109.3 . .
N2 C8 H8B 109.4 . .
H8A C8 H8B 109.5 . .
N2 C8 H8C 109.7 . .
H8A C8 H8C 109.5 . .
H8B C8 H8C 109.5 . .
C6 C5 C4 120.2(4) . .
C6 C5 H5 119.6 . .
C4 C5 H5 120.2 . .

loop_
_geom_bond_atom_site_label_1
_geom_bond_atom_site_label_2
_geom_bond_distance
_geom_bond_site_symmetry_2
Sn1 N1 2.162(2) 3_566
Sn1 N1 2.179(3) .
Sn1 N1 2.466(3) 2_665
Sn1 N2 2.527(3) 3_566
N1 C1 1.400(5) .
N1 Sn1 2.162(2) 4_656
N1 Sn1 2.466(3) 2_665
C6 C5 1.375(5) .
C6 C1 1.405(5) .
C6 H6 0.9300 .
N2 C8 1.465(6) .
N2 C9 1.469(5) .
N2 C7 1.474(5) .
N2 Sn1 2.527(3) 4_656
C1 C2 1.414(6) .
C9 H9A 0.9601 .
C9 H9B 0.9600 .
C9 H9C 0.9600 .
C4 C5 1.381(6) .
C4 C3 1.382(6) .
C4 H4 0.9299 .
C2 C3 1.384(6) .
C2 C7 1.507(6) .
C7 H7A 0.9701 .
C7 H7B 0.9701 .
C3 H3 0.9299 .
C8 H8A 0.9598 .
C8 H8B 0.9600 .
C8 H8C 0.9600 .
C5 H5 0.9301 .
